data_1558592
loop_
_publ_author_name
'Dang, Li-Long'
'Gao, Xiang'
'Lin, Yue-Jian'
'Jin, Guo-Xin'

_publ_section_title
;
 Selective synthesis and structural transformation between a molecular
 ring-in-ring architecture and an abnormal trefoil knot
;
_journal_name_full 'Chemical Science'
_journal_paper_doi 10.1039/D0SC02733B
_journal_year 2020
_chemical_formula_moiety 'C124 H112 Ir4 N16 O8, 2(C F3 O3 S), 2(C3 H7 N O), O'
_chemical_formula_sum 'C154 H182 F12 Ir4 N24 O33 S4'
_chemical_formula_weight 4022.27
_space_group_crystal_system orthorhombic
_space_group_IT_number 20
_space_group_name_Hall 'C 2c 2'
_space_group_name_H-M_alt 'C 2 2 21'
_atom_sites_solution_hydrogens geom
_audit_creation_date 2020-04-26
_audit_creation_method
; 
Olex2 1.2-beta 
(compiled 2015.01.26 svn.r3150 for OlexSys, GUI svn.r4998) 
;
_audit_update_record
;
2020-06-17 deposited with the CCDC.	2020-07-15 downloaded from the CCDC.
;
_cell_angle_alpha 90
_cell_angle_beta 90
_cell_angle_gamma 90
_cell_formula_units_Z 4
_cell_length_a 21.4001(8)
_cell_length_b 56.956(2)
_cell_length_c 13.5367(4)
_cell_measurement_reflns_used 5972
_cell_measurement_temperature 173(2)
_cell_measurement_theta_max 30.66
_cell_measurement_theta_min 3.43
_cell_volume 16499.4(10)
_computing_cell_refinement 'Bruker SAINT'
_computing_data_collection 'Bruker APEX2'
_computing_data_reduction 'Bruker SAINT'
_computing_molecular_graphics 'Olex2 (Dolomanov et al., 2009)'
_computing_publication_material 'Olex2 (Dolomanov et al., 2009)'
_computing_structure_refinement 'XL (Sheldrick, 2008)'
_computing_structure_solution 'SHELXS-97 (Sheldrick 2008)'
_diffrn_ambient_temperature 172.98
_diffrn_measured_fraction_theta_full 0.999
_diffrn_measured_fraction_theta_max 0.999
_diffrn_measurement_device_type 'Bruker APEX-II CCD'
_diffrn_measurement_method '\f and \w scans'
_diffrn_radiation_type GaK\a
_diffrn_radiation_wavelength 1.34138
_diffrn_reflns_av_R_equivalents 0.0524
_diffrn_reflns_av_unetI/netI 0.0541
_diffrn_reflns_Laue_measured_fraction_full 0.999
_diffrn_reflns_Laue_measured_fraction_max 0.999
_diffrn_reflns_limit_h_max 27
_diffrn_reflns_limit_h_min -27
_diffrn_reflns_limit_k_max 72
_diffrn_reflns_limit_k_min -72
_diffrn_reflns_limit_l_max 11
_diffrn_reflns_limit_l_min -17
_diffrn_reflns_number 61156
_diffrn_reflns_point_group_measured_fraction_full 0.999
_diffrn_reflns_point_group_measured_fraction_max 0.999
_diffrn_reflns_theta_full 53.594
_diffrn_reflns_theta_max 58.000
_diffrn_reflns_theta_min 3.428
_diffrn_standards_number 0
_exptl_absorpt_coefficient_mu 5.054
_exptl_absorpt_correction_T_max 0.7516
_exptl_absorpt_correction_T_min 0.4410
_exptl_absorpt_correction_type multi-scan
_exptl_absorpt_process_details
; 
SADABS-2016/2 (Bruker,2016/2) was used for absorption correction. 
wR2(int) was 0.1158 before and 0.0851 after correction. 
The Ratio of minimum to maximum transmission is 0.5867. 
The \l/2 correction factor is Not present. 
;
_exptl_crystal_colour yellow
_exptl_crystal_density_diffrn 1.619
_exptl_crystal_description block
_exptl_crystal_F_000 8072
_exptl_crystal_size_max 0.41
_exptl_crystal_size_mid 0.25
_exptl_crystal_size_min 0.24
_refine_diff_density_max 2.142
_refine_diff_density_min -0.706
_refine_diff_density_rms 0.109
_refine_ls_abs_structure_details
; 
 Refined as an inversion twin. 
;
_refine_ls_abs_structure_Flack 0.109(17)
_refine_ls_extinction_method none
_refine_ls_goodness_of_fit_ref 1.075
_refine_ls_hydrogen_treatment constr
_refine_ls_matrix_type full
_refine_ls_number_parameters 819
_refine_ls_number_reflns 17437
_refine_ls_number_restraints 108
_refine_ls_restrained_S_all 1.083
_refine_ls_R_factor_all 0.0613
_refine_ls_R_factor_gt 0.0528
_refine_ls_shift/su_max 0.002
_refine_ls_shift/su_mean 0.000
_refine_ls_structure_factor_coef Fsqd
_refine_ls_weighting_details 'w=1/[\s^2^(Fo^2^)+(0.1035P)^2^+4.6692P] where P=(Fo^2^+2Fc^2^)/3'
_refine_ls_weighting_scheme calc
_refine_ls_wR_factor_gt 0.1523
_refine_ls_wR_factor_ref 0.1604
_reflns_Friedel_coverage 0.851
_reflns_Friedel_fraction_full 1.000
_reflns_Friedel_fraction_max 1.000
_reflns_number_gt 14355
_reflns_number_total 17437
_reflns_threshold_expression 'I > 2\s(I)'
_cod_data_source_file d0sc02733b1.cif
_cod_data_source_block platon_sq_CCDC2
_cod_original_cell_volume 16499.3(10)
_cod_database_code 1558592
_shelx_space_group_comment
; 
The symmetry employed for this shelxl refinement is uniquely defined 
by the following loop, which should always be used as a source of 
symmetry information in preference to the above space-group names. 
They are only intended as comments. 
;
_shelx_estimated_absorpt_t_max 0.377
_shelx_estimated_absorpt_t_min 0.231
_olex2_refinement_description
; 
1. Twinned data refinement 
 Scales: 0.891(17) 0.109(17) 
2. Fixed Uiso 
 At 1.2 times of: 
  All C(H) groups, All C(H,H) groups 
 At 1.5 times of: 
  All C(H,H,H) groups 
3. Restrained distances 
 C63-F1 = C63-F2 = C63-F3 
 1.35 with sigma of 0.02 
 S1-C63 
 1.8 with sigma of 0.02 
 C46-C51 = C57-C62 
 1.5 with sigma of 0.02 
 C44-C45 = C45-C46 = C53-C54 = C54-C55 
 1.4 with sigma of 0.02 
 H13-H51B 
 2.2 with sigma of 0.1 
4. Rigid bond restraints 
 C11, C12, C12, C13, C44, C49, C55, C60, C57, C62 
 with sigma for 1-2 distances of 0.02 and sigma for 1-3 distances of 0.02 
 C63, F1 
 with sigma for 1-2 distances of 0.02 and sigma for 1-3 distances of 0.02 
5. Uiso/Uaniso restraints and constraints 
Uanis(C11) \\sim Ueq, Uanis(C12) \\sim Ueq, Uanis(C45) \\sim Ueq, Uanis(C46) 
\\sim Ueq, Uanis(C49) \\sim Ueq, Uanis(C50) \\sim Ueq, Uanis(C51) \\sim Ueq, 
Uanis(C54) \\sim Ueq: with sigma of 0.02 and sigma for terminal atoms of 0.04 
Uanis(C59) \\sim Ueq, Uanis(C60) \\sim Ueq, Uanis(S1) \\sim Ueq, Uanis(C63) 
\\sim Ueq, Uanis(F1) \\sim Ueq, Uanis(F2) \\sim Ueq, Uanis(F3) \\sim Ueq: with 
sigma of 0.02 and sigma for terminal atoms of 0.04 
6.a Secondary CH2 refined with riding coordinates: 
 C20(H20A,H20B), C37(H37A,H37B) 
6.b Me refined with riding coordinates: 
 C60(H60A,H60B,H60C) 
6.c Aromatic/amide H refined with riding coordinates: 
 C4(H4), C5(H5), C6(H6), C7(H7), C10(H10), C11(H11), C12(H12), C13(H13), 
 C15(H15), C16(H16), C18(H18), C19(H19), C23(H23), C25(H25), C26(H26), C31(H31), 
  C33(H33), C34(H34), C38(H38), C39(H39), C41(H41), C42(H42), C65(H65) 
6.d Idealised Me refined as rotating group: 
 C48(H48A,H48B,H48C), C49(H49A,H49B,H49C), C50(H50A,H50B,H50C), C51(H51A,H51B, 
 H51C), C52(H52A,H52B,H52C), C58(H58A,H58B,H58C), C59(H59A,H59B,H59C), C61(H61A, 
 H61B,H61C), C62(H62A,H62B,H62C), C66(H66A,H66B,H66C), C67(H67A,H67B,H67C) 
;
_shelx_shelxl_version_number 2014/7
_olex2_submission_special_instructions 'No special instructions were received'

loop_
_space_group_symop_operation_xyz
'x, y, z'
'-x, -y, z+1/2'
'-x, y, -z+1/2'
'x, -y, -z'
'x+1/2, y+1/2, z'
'-x+1/2, -y+1/2, z+1/2'
'-x+1/2, y+1/2, -z+1/2'
'x+1/2, -y+1/2, -z'

loop_
_atom_site_label
_atom_site_type_symbol
_atom_site_fract_x
_atom_site_fract_y
_atom_site_fract_z
_atom_site_U_iso_or_equiv
_atom_site_adp_type
_atom_site_occupancy
_atom_site_site_symmetry_order
_atom_site_calc_flag
_atom_site_refinement_flags_posn
_atom_site_refinement_flags_adp
_atom_site_refinement_flags_occupancy
_atom_site_disorder_assembly
_atom_site_disorder_group
Ir1 Ir 0.29456(3) 0.64327(2) 0.44151(4) 0.08366(18) Uani 1 1 d . . . . .
Ir2 Ir 0.28766(2) 0.69486(2) 0.09288(4) 0.06715(14) Uani 1 1 d . . . . .
N1 N 0.3189(4) 0.63896(14) 0.2878(8) 0.073(2) Uani 1 1 d . . . . .
N2 N 0.2429(4) 0.67216(14) 0.3777(7) 0.072(2) Uani 1 1 d . . . . .
N3 N 0.2390(4) 0.69291(12) 0.2334(6) 0.0632(17) Uani 1 1 d . . . . .
N4 N 0.3179(4) 0.66024(15) 0.1437(7) 0.069(2) Uani 1 1 d . . . . .
N5 N 0.2146(5) 0.62277(14) 0.4108(7) 0.077(2) Uani 1 1 d . . . . .
N6 N 0.0635(5) 0.55670(15) 0.3351(8) 0.076(2) Uani 1 1 d . . . . .
N7 N 0.0659(5) 0.37499(17) 0.1707(9) 0.086(3) Uani 1 1 d . . . . .
N8 N 0.2102(4) 0.32225(13) -0.0277(7) 0.0688(19) Uani 1 1 d . . . . .
O1 O 0.0359(4) 0.53482(13) 0.4690(7) 0.084(2) Uani 1 1 d . . . . .
O2 O 0.0887(5) 0.56848(16) 0.1780(8) 0.094(3) Uani 1 1 d . . . . .
O3 O 0.0378(6) 0.39645(17) 0.0349(8) 0.098(3) Uani 1 1 d . . . . .
O4 O 0.0998(6) 0.36401(17) 0.3254(9) 0.107(3) Uani 1 1 d . . . . .
O5 O 0.4337(7) 0.7259(2) 0.4297(14) 0.143(5) Uani 1 1 d . . . . .
O6 O 0.4076(9) 0.7668(2) 0.439(2) 0.183(8) Uani 1 1 d . . . . .
O7 O 0.5091(9) 0.7561(3) 0.416(2) 0.195(9) Uani 1 1 d . . . . .
S1 S 0.4521(2) 0.74891(8) 0.4567(6) 0.147(2) Uani 1 1 d D U . . .
F1 F 0.4056(7) 0.7390(3) 0.6327(16) 0.202(8) Uani 1 1 d D U . . .
F2 F 0.5011(9) 0.7339(3) 0.619(2) 0.216(8) Uani 1 1 d D U . . .
F3 F 0.4697(7) 0.7692(3) 0.6202(17) 0.203(8) Uani 1 1 d D U . . .
C1 C 0.2994(5) 0.65829(14) 0.2354(8) 0.064(2) Uani 1 1 d . . . . .
C2 C 0.2610(5) 0.67448(15) 0.2816(7) 0.060(2) Uani 1 1 d . . . . .
C3 C 0.2039(6) 0.69122(17) 0.3931(8) 0.075(3) Uani 1 1 d . . . . .
C4 C 0.1686(7) 0.6985(3) 0.4725(13) 0.105(5) Uani 1 1 d . . . . .
H4 H 0.1693 0.6904 0.5338 0.126 Uiso 1 1 calc R . . . .
C5 C 0.1318(7) 0.7185(3) 0.4580(15) 0.110(6) Uani 1 1 d . . . . .
H5 H 0.1070 0.7239 0.5115 0.132 Uiso 1 1 calc R . . . .
C6 C 0.1295(7) 0.7311(3) 0.3680(15) 0.100(4) Uani 1 1 d . . . . .
H6 H 0.1031 0.7444 0.3621 0.120 Uiso 1 1 calc R . . . .
C7 C 0.1643(5) 0.72420(18) 0.2915(13) 0.090(4) Uani 1 1 d . . . . .
H7 H 0.1642 0.7327 0.2312 0.108 Uiso 1 1 calc R . . . .
C8 C 0.2014(5) 0.70367(16) 0.3034(9) 0.074(3) Uani 1 1 d . . . . .
C9 C 0.3518(5) 0.6413(2) 0.1269(11) 0.085(3) Uani 1 1 d . . . . .
C10 C 0.3850(7) 0.6326(3) 0.0438(15) 0.114(5) Uani 1 1 d . . . . .
H10 H 0.3863 0.6409 -0.0170 0.137 Uiso 1 1 calc R . . . .
C11 C 0.4167(8) 0.6105(3) 0.0565(19) 0.124(6) Uani 1 1 d . U . . .
H11 H 0.4390 0.6042 0.0019 0.148 Uiso 1 1 calc R . . . .
C12 C 0.4164(11) 0.5982(4) 0.143(2) 0.141(7) Uani 1 1 d . U . . .
H12 H 0.4385 0.5838 0.1464 0.169 Uiso 1 1 calc R . . . .
C13 C 0.3863(7) 0.6057(2) 0.2240(16) 0.106(5) Uani 1 1 d . U . . .
H13 H 0.3864 0.5971 0.2841 0.127 Uiso 1 1 calc DR . . . .
C14 C 0.3544(5) 0.62726(19) 0.2140(12) 0.087(4) Uani 1 1 d . . . . .
C15 C 0.1564(6) 0.63024(16) 0.4308(10) 0.076(3) Uani 1 1 d . . . . .
H15 H 0.1515 0.6458 0.4546 0.091 Uiso 1 1 calc R . . . .
C16 C 0.1042(5) 0.61694(18) 0.4190(9) 0.074(3) Uani 1 1 d . . . . .
H16 H 0.0643 0.6234 0.4328 0.089 Uiso 1 1 calc R . . . .
C17 C 0.1091(5) 0.59431(18) 0.3876(10) 0.077(3) Uani 1 1 d . . . . .
C18 C 0.1686(6) 0.5868(2) 0.3701(12) 0.089(4) Uani 1 1 d . . . . .
H18 H 0.1750 0.5711 0.3494 0.107 Uiso 1 1 calc R . . . .
C19 C 0.2202(6) 0.6014(2) 0.3814(12) 0.093(4) Uani 1 1 d . . . . .
H19 H 0.2607 0.5954 0.3670 0.112 Uiso 1 1 calc R . . . .
C20 C 0.0511(6) 0.57994(18) 0.3726(12) 0.085(3) Uani 1 1 d . . . . .
H20A H 0.0287 0.5786 0.4363 0.101 Uiso 1 1 calc R . . . .
H20B H 0.0232 0.5882 0.3258 0.101 Uiso 1 1 calc R . . . .
C21 C 0.0542(5) 0.53531(16) 0.3857(9) 0.069(2) Uani 1 1 d . . . . .
C22 C 0.0684(6) 0.51665(17) 0.3119(9) 0.074(3) Uani 1 1 d . . . . .
C23 C 0.0690(5) 0.49265(16) 0.3230(9) 0.071(2) Uani 1 1 d . . . . .
H23 H 0.0583 0.4855 0.3842 0.085 Uiso 1 1 calc R . . . .
C24 C 0.0851(6) 0.47957(18) 0.2443(10) 0.078(3) Uani 1 1 d . . . . .
C25 C 0.0991(7) 0.4894(2) 0.1566(11) 0.087(3) Uani 1 1 d . . . . .
H25 H 0.1083 0.4795 0.1019 0.104 Uiso 1 1 calc R . . . .
C26 C 0.1005(7) 0.5148(2) 0.1434(12) 0.093(4) Uani 1 1 d . . . . .
H26 H 0.1112 0.5220 0.0824 0.112 Uiso 1 1 calc R . . . .
C27 C 0.0853(6) 0.52714(17) 0.2240(10) 0.075(3) Uani 1 1 d . . . . .
C28 C 0.0801(5) 0.55334(17) 0.2376(11) 0.078(3) Uani 1 1 d . . . . .
C29 C 0.0544(7) 0.3950(2) 0.1166(13) 0.090(4) Uani 1 1 d . . . . .
C30 C 0.0706(5) 0.41456(17) 0.1892(8) 0.071(2) Uani 1 1 d . . . . .
C31 C 0.0671(5) 0.43896(18) 0.1744(9) 0.071(2) Uani 1 1 d . . . . .
H31 H 0.0528 0.4455 0.1140 0.085 Uiso 1 1 calc R . . . .
C32 C 0.0857(5) 0.45284(16) 0.2523(9) 0.071(2) Uani 1 1 d . . . . .
C33 C 0.1076(6) 0.4429(2) 0.3380(9) 0.078(3) Uani 1 1 d . . . . .
H33 H 0.1227 0.4528 0.3892 0.094 Uiso 1 1 calc R . . . .
C34 C 0.1083(6) 0.41879(19) 0.3515(9) 0.077(3) Uani 1 1 d . . . . .
H34 H 0.1202 0.4121 0.4130 0.092 Uiso 1 1 calc R . . . .
C35 C 0.0918(6) 0.40529(18) 0.2751(9) 0.076(3) Uani 1 1 d . . . . .
C36 C 0.0884(6) 0.37892(18) 0.2642(10) 0.077(3) Uani 1 1 d . . . . .
C37 C 0.0549(6) 0.35108(19) 0.1311(11) 0.086(3) Uani 1 1 d . . . . .
H37A H 0.0184 0.3515 0.0860 0.103 Uiso 1 1 calc R . . . .
H37B H 0.0446 0.3404 0.1864 0.103 Uiso 1 1 calc R . . . .
C38 C 0.2162(6) 0.34177(19) 0.0255(9) 0.077(3) Uani 1 1 d . . . . .
H38 H 0.2562 0.3489 0.0284 0.093 Uiso 1 1 calc R . . . .
C39 C 0.1683(6) 0.35215(19) 0.0762(10) 0.082(3) Uani 1 1 d . . . . .
H39 H 0.1745 0.3664 0.1111 0.098 Uiso 1 1 calc R . . . .
C40 C 0.1113(6) 0.34137(18) 0.0752(10) 0.081(3) Uani 1 1 d . . . . .
C41 C 0.1030(6) 0.3212(2) 0.0239(11) 0.086(3) Uani 1 1 d . . . . .
H41 H 0.0636 0.3136 0.0239 0.103 Uiso 1 1 calc R . . . .
C42 C 0.1538(6) 0.31180(17) -0.0295(8) 0.071(3) Uani 1 1 d . . . . .
H42 H 0.1481 0.2979 -0.0673 0.085 Uiso 1 1 calc R . . . .
C43 C 0.3424(9) 0.6637(3) 0.5541(14) 0.116(5) Uani 1 1 d . . . . .
C44 C 0.3017(9) 0.6481(4) 0.5986(13) 0.126(6) Uani 1 1 d D U . . .
C45 C 0.3225(9) 0.6250(3) 0.5742(12) 0.124(6) Uani 1 1 d D U . . .
C46 C 0.3760(8) 0.6251(3) 0.5112(16) 0.127(6) Uani 1 1 d D U . . .
C47 C 0.3853(8) 0.6500(3) 0.4982(15) 0.112(5) Uani 1 1 d . . . . .
C48 C 0.3435(14) 0.6887(4) 0.5587(17) 0.153(9) Uani 1 1 d . . . . .
H48A H 0.3007 0.6947 0.5533 0.230 Uiso 1 1 calc GR . . . .
H48B H 0.3688 0.6949 0.5043 0.230 Uiso 1 1 calc GR . . . .
H48C H 0.3616 0.6936 0.6218 0.230 Uiso 1 1 calc GR . . . .
C49 C 0.2464(12) 0.6572(7) 0.6790(17) 0.183(11) Uani 1 1 d . U . . .
H49A H 0.2665 0.6633 0.7387 0.275 Uiso 1 1 calc GR . . . .
H49B H 0.2193 0.6439 0.6966 0.275 Uiso 1 1 calc GR . . . .
H49C H 0.2212 0.6696 0.6483 0.275 Uiso 1 1 calc GR . . . .
C50 C 0.2979(17) 0.6011(5) 0.605(2) 0.200(14) Uani 1 1 d . U . . .
H50A H 0.2919 0.5913 0.5467 0.299 Uiso 1 1 calc GR . . . .
H50B H 0.2579 0.6030 0.6396 0.299 Uiso 1 1 calc GR . . . .
H50C H 0.3280 0.5936 0.6497 0.299 Uiso 1 1 calc GR . . . .
C51 C 0.4103(12) 0.6046(4) 0.468(2) 0.177(12) Uani 1 1 d D U . . .
H51A H 0.4368 0.6100 0.4138 0.266 Uiso 1 1 calc GR . . . .
H51B H 0.3801 0.5931 0.4436 0.266 Uiso 1 1 calc DGR . . . .
H51C H 0.4363 0.5974 0.5194 0.266 Uiso 1 1 calc GR . . . .
C52 C 0.4408(9) 0.6578(6) 0.440(2) 0.164(10) Uani 1 1 d . . . . .
H52A H 0.4291 0.6711 0.3980 0.246 Uiso 1 1 calc GR . . . .
H52B H 0.4555 0.6448 0.3985 0.246 Uiso 1 1 calc GR . . . .
H52C H 0.4742 0.6626 0.4852 0.246 Uiso 1 1 calc GR . . . .
C53 C 0.3149(8) 0.7143(2) -0.0355(9) 0.093(4) Uani 1 1 d D . . . .
C54 C 0.2911(6) 0.72937(19) 0.0374(13) 0.117(6) Uani 1 1 d D U . . .
C55 C 0.3364(7) 0.7271(2) 0.1192(11) 0.097(4) Uani 1 1 d D U . . .
C56 C 0.3772(5) 0.7100(2) 0.0815(17) 0.103(5) Uani 1 1 d . . . . .
C57 C 0.3655(9) 0.7030(3) -0.0069(15) 0.110(5) Uani 1 1 d D U . . .
C58 C 0.280(2) 0.7109(6) -0.131(2) 0.225(19) Uani 1 1 d . . . . .
H58A H 0.2443 0.7002 -0.1199 0.338 Uiso 1 1 calc GR . . . .
H58B H 0.3076 0.7041 -0.1808 0.338 Uiso 1 1 calc GR . . . .
H58C H 0.2641 0.7261 -0.1547 0.338 Uiso 1 1 calc GR . . . .
C59 C 0.2422(12) 0.7468(4) 0.032(3) 0.178(12) Uani 1 1 d . U . . .
H59A H 0.2566 0.7602 -0.0074 0.267 Uiso 1 1 calc GR . . . .
H59B H 0.2319 0.7522 0.0990 0.267 Uiso 1 1 calc GR . . . .
H59C H 0.2050 0.7400 0.0015 0.267 Uiso 1 1 calc GR . . . .
C60 C 0.3292(16) 0.7405(4) 0.218(2) 0.193(13) Uani 1 1 d . U . . .
H60A H 0.2935 0.7513 0.2141 0.289 Uiso 1 1 calc R . . . .
H60B H 0.3221 0.7293 0.2721 0.289 Uiso 1 1 calc R . . . .
H60C H 0.3673 0.7495 0.2317 0.289 Uiso 1 1 calc R . . . .
C61 C 0.4334(8) 0.7013(4) 0.143(2) 0.145(8) Uani 1 1 d . . . . .
H61A H 0.4408 0.6846 0.1291 0.218 Uiso 1 1 calc GR . . . .
H61B H 0.4243 0.7033 0.2135 0.218 Uiso 1 1 calc GR . . . .
H61C H 0.4706 0.7104 0.1255 0.218 Uiso 1 1 calc GR . . . .
C62 C 0.4024(17) 0.6868(5) -0.073(2) 0.195(14) Uani 1 1 d D U . . .
H62A H 0.3984 0.6919 -0.1414 0.292 Uiso 1 1 calc GR . . . .
H62B H 0.3863 0.6707 -0.0660 0.292 Uiso 1 1 calc GR . . . .
H62C H 0.4465 0.6871 -0.0532 0.292 Uiso 1 1 calc GR . . . .
C63 C 0.4552(6) 0.7486(2) 0.5823(13) 0.118(5) Uani 1 1 d D U . . .
C65 C 0.1873(11) 0.4378(4) 0.988(2) 0.147(8) Uani 1 1 d . . . . .
H65 H 0.1564 0.4279 1.0160 0.177 Uiso 1 1 calc R . . . .
C66 C 0.2187(17) 0.4033(4) 0.902(2) 0.183(12) Uani 1 1 d . . . . .
H66A H 0.1950 0.3962 0.9564 0.275 Uiso 1 1 calc GR . . . .
H66B H 0.2586 0.3951 0.8945 0.275 Uiso 1 1 calc GR . . . .
H66C H 0.1946 0.4020 0.8407 0.275 Uiso 1 1 calc GR . . . .
C67 C 0.278(2) 0.4425(7) 0.882(4) 0.26(2) Uani 1 1 d . . . . .
H67A H 0.2859 0.4561 0.9253 0.396 Uiso 1 1 calc GR . . . .
H67B H 0.2652 0.4480 0.8169 0.396 Uiso 1 1 calc GR . . . .
H67C H 0.3168 0.4333 0.8760 0.396 Uiso 1 1 calc GR . . . .
N9 N 0.2302(12) 0.4282(4) 0.924(2) 0.176(9) Uani 1 1 d . . . . .
O11 O 0.1875(9) 0.4577(3) 1.0078(14) 0.160(6) Uani 1 1 d . . . . .
O12 O 0.2562(18) 0.5000 0.0000 0.234(18) Uani 1 2 d S T P . .

loop_
_atom_site_aniso_label
_atom_site_aniso_U_11
_atom_site_aniso_U_22
_atom_site_aniso_U_33
_atom_site_aniso_U_23
_atom_site_aniso_U_13
_atom_site_aniso_U_12
Ir1 0.0768(3) 0.0724(3) 0.1018(4) 0.0171(2) -0.0271(3) -0.0265(2)
Ir2 0.0620(2) 0.04918(18) 0.0903(3) 0.00542(17) -0.0068(2) -0.01337(16)
N1 0.062(4) 0.051(4) 0.106(6) 0.003(4) -0.004(4) -0.001(3)
N2 0.075(5) 0.054(4) 0.089(6) -0.005(4) -0.002(4) -0.009(4)
N3 0.064(4) 0.049(3) 0.077(5) -0.005(3) -0.003(4) -0.007(3)
N4 0.056(4) 0.060(4) 0.093(6) 0.002(4) 0.006(4) 0.003(3)
N5 0.078(5) 0.060(4) 0.094(5) 0.009(4) -0.027(5) -0.024(4)
N6 0.070(5) 0.053(4) 0.106(7) 0.005(4) -0.008(5) -0.005(4)
N7 0.090(7) 0.061(4) 0.106(7) -0.008(5) 0.027(6) 0.015(4)
N8 0.060(4) 0.057(4) 0.090(5) 0.000(3) 0.016(4) 0.016(4)
O1 0.098(6) 0.059(4) 0.093(6) 0.001(4) -0.010(5) 0.001(4)
O2 0.093(6) 0.071(4) 0.118(7) 0.019(5) -0.007(5) 0.001(4)
O3 0.122(8) 0.079(5) 0.094(7) -0.008(4) 0.009(6) 0.011(5)
O4 0.129(8) 0.072(5) 0.121(7) 0.014(5) 0.029(6) 0.020(5)
O5 0.143(10) 0.098(7) 0.189(14) -0.036(8) 0.010(10) 0.005(7)
O6 0.179(14) 0.084(7) 0.28(3) -0.021(11) -0.017(16) 0.020(9)
O7 0.129(12) 0.173(14) 0.28(3) -0.054(17) 0.025(15) -0.051(12)
S1 0.095(3) 0.087(2) 0.259(7) -0.058(3) -0.003(4) -0.001(2)
F1 0.117(8) 0.201(14) 0.29(2) -0.102(14) 0.033(11) -0.004(9)
F2 0.151(11) 0.198(13) 0.30(2) 0.045(16) -0.041(14) 0.011(13)
F3 0.144(10) 0.173(12) 0.29(2) -0.104(14) -0.016(12) -0.001(9)
C1 0.061(5) 0.049(4) 0.081(6) -0.006(4) 0.002(5) -0.002(4)
C2 0.059(5) 0.050(4) 0.073(6) 0.003(4) 0.000(4) -0.006(4)
C3 0.070(6) 0.064(5) 0.090(7) -0.021(5) 0.001(6) -0.015(5)
C4 0.096(9) 0.097(9) 0.121(11) -0.031(8) 0.021(8) -0.023(8)
C5 0.073(7) 0.110(10) 0.148(14) -0.068(11) 0.005(8) -0.001(7)
C6 0.076(8) 0.083(8) 0.141(13) -0.018(9) -0.006(8) -0.008(6)
C7 0.064(6) 0.050(5) 0.157(12) -0.018(6) -0.010(7) 0.005(4)
C8 0.055(5) 0.051(4) 0.116(8) -0.018(5) -0.004(5) -0.010(4)
C9 0.061(5) 0.067(6) 0.127(10) -0.002(6) 0.016(6) -0.014(5)
C10 0.095(9) 0.093(9) 0.154(14) -0.029(9) 0.041(10) -0.026(8)
C11 0.095(9) 0.105(10) 0.171(13) -0.026(10) 0.045(10) 0.013(8)
C12 0.113(12) 0.111(11) 0.198(16) -0.014(12) 0.007(13) 0.028(10)
C13 0.078(7) 0.061(6) 0.180(14) 0.009(8) 0.015(9) 0.004(5)
C14 0.060(6) 0.058(5) 0.145(11) -0.004(6) 0.001(7) -0.003(4)
C15 0.082(7) 0.047(4) 0.098(8) 0.005(4) 0.003(6) -0.008(4)
C16 0.063(5) 0.063(5) 0.096(7) 0.001(5) -0.004(5) -0.011(4)
C17 0.068(6) 0.056(4) 0.107(8) 0.010(5) -0.017(6) -0.003(4)
C18 0.073(6) 0.063(5) 0.130(10) -0.008(6) -0.020(7) -0.005(5)
C19 0.076(7) 0.075(6) 0.130(10) 0.008(6) -0.015(7) -0.006(6)
C20 0.080(7) 0.054(5) 0.119(9) -0.008(5) -0.025(7) -0.002(5)
C21 0.072(6) 0.048(4) 0.087(8) -0.004(4) -0.005(5) -0.002(4)
C22 0.076(6) 0.049(4) 0.096(7) -0.001(5) -0.012(5) 0.000(4)
C23 0.079(6) 0.051(4) 0.082(6) 0.003(4) 0.001(5) -0.007(4)
C24 0.074(6) 0.060(5) 0.099(8) 0.005(5) 0.009(6) 0.003(5)
C25 0.094(8) 0.060(5) 0.106(9) -0.005(6) 0.003(7) 0.010(5)
C26 0.106(10) 0.063(6) 0.110(9) 0.010(6) 0.012(8) 0.006(6)
C27 0.073(6) 0.053(4) 0.099(8) -0.006(5) -0.004(6) -0.001(4)
C28 0.066(6) 0.056(5) 0.111(9) 0.009(5) -0.004(6) -0.011(4)
C29 0.095(8) 0.067(6) 0.107(11) -0.012(6) 0.030(8) 0.018(6)
C30 0.077(6) 0.057(5) 0.078(6) -0.003(4) 0.000(5) 0.006(4)
C31 0.066(6) 0.064(5) 0.082(6) -0.001(5) 0.011(5) 0.006(4)
C32 0.065(5) 0.056(4) 0.093(7) 0.005(5) 0.009(5) -0.001(4)
C33 0.087(7) 0.068(6) 0.080(6) 0.003(5) -0.005(6) 0.011(5)
C34 0.084(7) 0.062(5) 0.084(7) 0.006(5) 0.003(6) 0.009(5)
C35 0.076(6) 0.062(5) 0.089(7) 0.004(5) 0.021(6) 0.012(5)
C36 0.076(6) 0.062(5) 0.093(8) -0.001(5) 0.017(6) 0.014(5)
C37 0.087(7) 0.064(5) 0.106(8) -0.009(5) 0.025(7) 0.006(5)
C38 0.069(6) 0.066(5) 0.097(7) -0.001(5) 0.008(6) 0.001(5)
C39 0.079(6) 0.062(5) 0.106(8) -0.011(5) 0.011(6) 0.008(5)
C40 0.092(7) 0.058(5) 0.093(8) -0.003(5) 0.019(6) 0.006(5)
C41 0.081(7) 0.068(6) 0.108(9) -0.002(6) 0.028(7) -0.002(5)
C42 0.084(7) 0.051(4) 0.077(6) -0.002(4) 0.014(5) 0.015(4)
C43 0.112(11) 0.109(11) 0.127(12) -0.027(10) -0.038(10) -0.039(10)
C44 0.109(11) 0.177(19) 0.092(9) 0.000(10) -0.026(8) -0.024(12)
C45 0.153(14) 0.117(11) 0.102(10) 0.044(9) -0.049(10) -0.032(10)
C46 0.099(10) 0.121(12) 0.161(14) 0.044(11) -0.035(11) -0.006(10)
C47 0.088(9) 0.104(10) 0.144(13) 0.007(10) -0.044(10) -0.034(8)
C48 0.20(2) 0.144(17) 0.118(13) -0.014(12) -0.057(15) -0.048(16)
C49 0.124(16) 0.30(3) 0.124(14) 0.026(18) -0.013(12) -0.037(19)
C50 0.21(3) 0.20(2) 0.19(2) 0.11(2) -0.06(2) -0.06(2)
C51 0.146(18) 0.152(18) 0.23(3) 0.025(18) -0.098(19) 0.024(15)
C52 0.097(12) 0.23(3) 0.17(2) 0.032(19) -0.045(13) -0.048(15)
C53 0.126(11) 0.069(6) 0.086(8) 0.028(6) 0.006(7) -0.031(7)
C54 0.075(7) 0.052(5) 0.223(16) 0.049(8) 0.016(10) -0.002(5)
C55 0.111(10) 0.074(7) 0.107(9) -0.015(6) 0.014(8) -0.047(7)
C56 0.055(5) 0.076(7) 0.179(17) 0.026(9) 0.007(8) -0.009(5)
C57 0.114(12) 0.100(10) 0.117(12) 0.029(9) 0.037(10) -0.012(9)
C58 0.33(5) 0.19(3) 0.16(2) 0.06(2) -0.05(3) -0.07(3)
C59 0.119(14) 0.095(11) 0.32(3) 0.048(17) -0.026(19) -0.007(11)
C60 0.24(3) 0.136(16) 0.20(2) -0.067(17) 0.01(2) -0.091(18)
C61 0.084(10) 0.148(16) 0.20(2) 0.031(16) -0.017(12) -0.033(11)
C62 0.24(3) 0.17(2) 0.17(2) 0.024(19) 0.09(2) 0.00(2)
C63 0.063(6) 0.100(9) 0.190(16) -0.053(10) -0.003(8) 0.015(6)
C65 0.125(15) 0.104(12) 0.21(2) 0.020(14) 0.027(15) 0.047(11)
C66 0.23(3) 0.129(16) 0.19(2) -0.031(16) -0.03(2) 0.07(2)
C67 0.27(5) 0.19(3) 0.34(6) -0.01(3) 0.06(5) -0.12(3)
N9 0.18(2) 0.142(15) 0.20(2) 0.007(14) 0.014(16) 0.088(15)
O11 0.164(14) 0.129(11) 0.186(14) -0.008(10) 0.008(11) 0.044(10)
O12 0.21(3) 0.133(19) 0.36(5) -0.02(3) 0.000 0.000

loop_
_atom_type_symbol
_atom_type_description
_atom_type_scat_dispersion_real
_atom_type_scat_dispersion_imag
_atom_type_scat_source
C C 0.0150 0.0070 'International Tables Vol C Tables 4.2.6.8 and 6.1.1.4'
H H 0.0000 0.0000 'International Tables Vol C Tables 4.2.6.8 and 6.1.1.4'
F F 0.0600 0.0410 'International Tables Vol C Tables 4.2.6.8 and 6.1.1.4'
Ir Ir -5.4390 5.4710 'International Tables Vol C Tables 4.2.6.8 and 6.1.1.4'
N N 0.0250 0.0140 'International Tables Vol C Tables 4.2.6.8 and 6.1.1.4'
O O 0.0410 0.0250 'International Tables Vol C Tables 4.2.6.8 and 6.1.1.4'
S S 0.2920 0.4250 'International Tables Vol C Tables 4.2.6.8 and 6.1.1.4'

loop_
_geom_angle_atom_site_label_1
_geom_angle_atom_site_label_2
_geom_angle_atom_site_label_3
_geom_angle
_geom_angle_site_symmetry_1
_geom_angle_site_symmetry_3
_geom_angle_publ_flag
N1 Ir1 N2 79.9(3) . . ?
N1 Ir1 C43 128.5(6) . . ?
N1 Ir1 C45 132.9(6) . . ?
N1 Ir1 C46 99.6(6) . . ?
N2 Ir1 C43 96.5(6) . . ?
N2 Ir1 C46 156.8(6) . . ?
N5 Ir1 N1 86.7(4) . . ?
N5 Ir1 N2 85.9(3) . . ?
N5 Ir1 C43 144.6(7) . . ?
N5 Ir1 C44 108.8(6) . . ?
N5 Ir1 C45 97.0(5) . . ?
N5 Ir1 C46 117.4(6) . . ?
N5 Ir1 C47 155.7(5) . . ?
C43 Ir1 C46 65.5(8) . . ?
C44 Ir1 N1 162.0(6) . . ?
C44 Ir1 N2 109.6(6) . . ?
C44 Ir1 C43 37.4(8) . . ?
C44 Ir1 C45 38.6(6) . . ?
C44 Ir1 C46 65.5(8) . . ?
C45 Ir1 N2 147.1(6) . . ?
C45 Ir1 C43 62.9(7) . . ?
C45 Ir1 C46 37.9(6) . . ?
C47 Ir1 N1 98.5(7) . . ?
C47 Ir1 N2 118.4(5) . . ?
C47 Ir1 C43 38.7(7) . . ?
C47 Ir1 C44 63.5(8) . . ?
C47 Ir1 C45 62.1(7) . . ?
C47 Ir1 C46 38.4(7) . . ?
N3 Ir2 N4 79.6(3) . . ?
N3 Ir2 C57 156.1(7) . . ?
N4 Ir2 C57 99.1(5) . . ?
N8 Ir2 N3 88.0(3) 4_565 . ?
N8 Ir2 N4 87.0(3) 4_565 . ?
N8 Ir2 C53 96.5(5) 4_565 . ?
N8 Ir2 C55 147.8(5) 4_565 . ?
N8 Ir2 C57 115.8(7) 4_565 . ?
C53 Ir2 N3 150.2(5) . . ?
C53 Ir2 N4 129.9(5) . . ?
C53 Ir2 C57 35.4(6) . . ?
C54 Ir2 N3 112.1(5) . . ?
C54 Ir2 N4 160.7(4) . . ?
C54 Ir2 N8 108.0(5) . 4_565 ?
C54 Ir2 C53 38.6(5) . . ?
C54 Ir2 C55 40.7(5) . . ?
C54 Ir2 C57 63.7(6) . . ?
C55 Ir2 N3 97.6(4) . . ?
C55 Ir2 N4 125.2(5) . . ?
C55 Ir2 C53 63.8(5) . . ?
C55 Ir2 C57 63.4(7) . . ?
C56 Ir2 N3 121.4(7) . . ?
C56 Ir2 N4 97.0(4) . . ?
C56 Ir2 N8 150.5(7) . 4_565 ?
C56 Ir2 C53 58.8(7) . . ?
C56 Ir2 C54 63.9(5) . . ?
C56 Ir2 C55 38.6(6) . . ?
C56 Ir2 C57 34.7(8) . . ?
C1 N1 Ir1 109.4(7) . . ?
C1 N1 C14 100.1(10) . . ?
C14 N1 Ir1 149.3(8) . . ?
C2 N2 Ir1 108.0(7) . . ?
C2 N2 C3 103.8(9) . . ?
C3 N2 Ir1 147.6(8) . . ?
C2 N3 Ir2 107.5(6) . . ?
C2 N3 C8 102.7(9) . . ?
C8 N3 Ir2 148.8(7) . . ?
C1 N4 Ir2 106.6(6) . . ?
C1 N4 C9 105.1(10) . . ?
C9 N4 Ir2 147.7(9) . . ?
C15 N5 Ir1 122.4(7) . . ?
C19 N5 Ir1 120.5(9) . . ?
C19 N5 C15 116.7(10) . . ?
C21 N6 C20 126.5(12) . . ?
C28 N6 C20 120.8(10) . . ?
C28 N6 C21 112.4(9) . . ?
C29 N7 C37 122.7(13) . . ?
C36 N7 C29 114.7(11) . . ?
C36 N7 C37 122.6(11) . . ?
C38 N8 Ir2 122.3(8) . 4_565 ?
C38 N8 C42 117.8(9) . . ?
C42 N8 Ir2 119.4(6) . 4_565 ?
O5 S1 C63 105.0(10) . . ?
O6 S1 O5 115.8(11) . . ?
O6 S1 C63 101.8(12) . . ?
O7 S1 O5 114.1(11) . . ?
O7 S1 O6 108.0(14) . . ?
O7 S1 C63 111.5(13) . . ?
N1 C1 C2 118.8(9) . . ?
N4 C1 N1 117.7(9) . . ?
N4 C1 C2 123.5(9) . . ?
N2 C2 C1 122.3(9) . . ?
N3 C2 N2 116.5(9) . . ?
N3 C2 C1 121.2(9) . . ?
N2 C3 C8 106.7(9) . . ?
C4 C3 N2 133.2(13) . . ?
C4 C3 C8 120.0(12) . . ?
C3 C4 H4 121.8 . . ?
C3 C4 C5 116.4(17) . . ?
C5 C4 H4 121.8 . . ?
C4 C5 H5 118.2 . . ?
C4 C5 C6 123.6(15) . . ?
C6 C5 H5 118.2 . . ?
C5 C6 H6 120.0 . . ?
C7 C6 C5 120.0(14) . . ?
C7 C6 H6 120.0 . . ?
C6 C7 H7 121.1 . . ?
C6 C7 C8 117.7(16) . . ?
C8 C7 H7 121.1 . . ?
N3 C8 C3 110.2(9) . . ?
N3 C8 C7 127.6(13) . . ?
C3 C8 C7 122.2(12) . . ?
N4 C9 C10 134.2(14) . . ?
N4 C9 C14 109.7(12) . . ?
C10 C9 C14 116.1(13) . . ?
C9 C10 H10 121.8 . . ?
C9 C10 C11 116.5(18) . . ?
C11 C10 H10 121.8 . . ?
C10 C11 H11 118.4 . . ?
C12 C11 C10 123.3(17) . . ?
C12 C11 H11 118.4 . . ?
C11 C12 H12 118.7 . . ?
C13 C12 C11 122.7(18) . . ?
C13 C12 H12 118.7 . . ?
C12 C13 H13 122.2 . . ?
C12 C13 C14 115.6(19) . . ?
C14 C13 H13 122.2 . . ?
N1 C14 C9 107.4(10) . . ?
C13 C14 N1 126.8(15) . . ?
C13 C14 C9 125.9(15) . . ?
N5 C15 H15 117.9 . . ?
N5 C15 C16 124.2(10) . . ?
C16 C15 H15 117.9 . . ?
C15 C16 H16 120.0 . . ?
C15 C16 C17 120.0(11) . . ?
C17 C16 H16 120.0 . . ?
C16 C17 C18 115.0(10) . . ?
C16 C17 C20 119.6(10) . . ?
C18 C17 C20 125.3(10) . . ?
C17 C18 H18 118.8 . . ?
C17 C18 C19 122.4(11) . . ?
C19 C18 H18 118.8 . . ?
N5 C19 C18 121.6(13) . . ?
N5 C19 H19 119.2 . . ?
C18 C19 H19 119.2 . . ?
N6 C20 C17 113.3(11) . . ?
N6 C20 H20A 108.9 . . ?
N6 C20 H20B 108.9 . . ?
C17 C20 H20A 108.9 . . ?
C17 C20 H20B 108.9 . . ?
H20A C20 H20B 107.7 . . ?
N6 C21 C22 105.1(10) . . ?
O1 C21 N6 121.7(10) . . ?
O1 C21 C22 133.1(10) . . ?
C23 C22 C21 129.6(11) . . ?
C23 C22 C27 121.5(11) . . ?
C27 C22 C21 108.8(9) . . ?
C22 C23 H23 121.1 . . ?
C24 C23 C22 117.8(11) . . ?
C24 C23 H23 121.1 . . ?
C23 C24 C25 121.7(10) . . ?
C23 C24 C32 119.9(11) . . ?
C25 C24 C32 118.5(11) . . ?
C24 C25 H25 119.1 . . ?
C24 C25 C26 121.7(12) . . ?
C26 C25 H25 119.1 . . ?
C25 C26 H26 122.7 . . ?
C27 C26 C25 114.6(13) . . ?
C27 C26 H26 122.7 . . ?
C22 C27 C28 107.7(10) . . ?
C26 C27 C22 122.7(10) . . ?
C26 C27 C28 129.6(12) . . ?
N6 C28 C27 105.8(10) . . ?
O2 C28 N6 125.8(11) . . ?
O2 C28 C27 128.3(13) . . ?
N7 C29 C30 102.8(13) . . ?
O3 C29 N7 128.1(13) . . ?
O3 C29 C30 129.0(13) . . ?
C31 C30 C29 128.2(12) . . ?
C35 C30 C29 110.1(10) . . ?
C35 C30 C31 121.7(11) . . ?
C30 C31 H31 121.8 . . ?
C32 C31 C30 116.3(11) . . ?
C32 C31 H31 121.8 . . ?
C31 C32 C24 121.0(11) . . ?
C33 C32 C24 118.3(11) . . ?
C33 C32 C31 120.7(10) . . ?
C32 C33 H33 119.2 . . ?
C32 C33 C34 121.5(12) . . ?
C34 C33 H33 119.2 . . ?
C33 C34 H34 121.1 . . ?
C35 C34 C33 117.7(11) . . ?
C35 C34 H34 121.1 . . ?
C30 C35 C36 106.7(11) . . ?
C34 C35 C30 121.9(10) . . ?
C34 C35 C36 131.3(11) . . ?
N7 C36 C35 105.6(10) . . ?
O4 C36 N7 126.0(11) . . ?
O4 C36 C35 128.4(13) . . ?
N7 C37 H37A 109.1 . . ?
N7 C37 H37B 109.1 . . ?
N7 C37 C40 112.7(10) . . ?
H37A C37 H37B 107.8 . . ?
C40 C37 H37A 109.1 . . ?
C40 C37 H37B 109.1 . . ?
N8 C38 H38 118.0 . . ?
N8 C38 C39 124.1(11) . . ?
C39 C38 H38 118.0 . . ?
C38 C39 H39 121.0 . . ?
C40 C39 C38 118.0(11) . . ?
C40 C39 H39 121.0 . . ?
C39 C40 C37 122.6(10) . . ?
C41 C40 C37 117.2(12) . . ?
C41 C40 C39 120.2(11) . . ?
C40 C41 H41 120.5 . . ?
C40 C41 C42 119.1(12) . . ?
C42 C41 H41 120.5 . . ?
N8 C42 C41 120.8(10) . . ?
N8 C42 H42 119.6 . . ?
C41 C42 H42 119.6 . . ?
C44 C43 Ir1 70.3(8) . . ?
C44 C43 C47 106.3(16) . . ?
C44 C43 C48 129(2) . . ?
C47 C43 Ir1 68.7(8) . . ?
C48 C43 Ir1 125.0(14) . . ?
C48 C43 C47 124(2) . . ?
C43 C44 Ir1 72.3(10) . . ?
C43 C44 C45 107.3(17) . . ?
C43 C44 C49 121(2) . . ?
C45 C44 Ir1 71.1(9) . . ?
C45 C44 C49 131(2) . . ?
C49 C44 Ir1 128.8(13) . . ?
C44 C45 Ir1 70.3(9) . . ?
C44 C45 C46 112.6(16) . . ?
C44 C45 C50 131(2) . . ?
C46 C45 Ir1 73.9(9) . . ?
C46 C45 C50 117(2) . . ?
C50 C45 Ir1 124.5(15) . . ?
C45 C46 Ir1 68.2(9) . . ?
C45 C46 C47 100.9(17) . . ?
C45 C46 C51 128(2) . . ?
C47 C46 Ir1 66.6(9) . . ?
C47 C46 C51 131(2) . . ?
C51 C46 Ir1 125.4(14) . . ?
C43 C47 Ir1 72.6(8) . . ?
C43 C47 C46 112.7(17) . . ?
C43 C47 C52 128.9(19) . . ?
C46 C47 Ir1 75.0(9) . . ?
C46 C47 C52 118(2) . . ?
C52 C47 Ir1 126.2(14) . . ?
C43 C48 H48A 109.5 . . ?
C43 C48 H48B 109.5 . . ?
C43 C48 H48C 109.5 . . ?
H48A C48 H48B 109.5 . . ?
H48A C48 H48C 109.5 . . ?
H48B C48 H48C 109.5 . . ?
C44 C49 H49A 109.5 . . ?
C44 C49 H49B 109.5 . . ?
C44 C49 H49C 109.5 . . ?
H49A C49 H49B 109.5 . . ?
H49A C49 H49C 109.5 . . ?
H49B C49 H49C 109.5 . . ?
C45 C50 H50A 109.5 . . ?
C45 C50 H50B 109.5 . . ?
C45 C50 H50C 109.5 . . ?
H50A C50 H50B 109.5 . . ?
H50A C50 H50C 109.5 . . ?
H50B C50 H50C 109.5 . . ?
C46 C51 H51A 109.5 . . ?
C46 C51 H51B 109.5 . . ?
C46 C51 H51C 109.5 . . ?
H51A C51 H51B 109.5 . . ?
H51A C51 H51C 109.5 . . ?
H51B C51 H51C 109.5 . . ?
C47 C52 H52A 109.5 . . ?
C47 C52 H52B 109.5 . . ?
C47 C52 H52C 109.5 . . ?
H52A C52 H52B 109.5 . . ?
H52A C52 H52C 109.5 . . ?
H52B C52 H52C 109.5 . . ?
C54 C53 Ir2 69.3(6) . . ?
C54 C53 C58 120(2) . . ?
C57 C53 Ir2 74.4(8) . . ?
C57 C53 C54 113.1(15) . . ?
C57 C53 C58 127(2) . . ?
C58 C53 Ir2 119.4(15) . . ?
C53 C54 Ir2 72.1(6) . . ?
C53 C54 C55 103.5(12) . . ?
C53 C54 C59 131(2) . . ?
C55 C54 Ir2 70.9(6) . . ?
C59 C54 Ir2 129.4(13) . . ?
C59 C54 C55 125(2) . . ?
C54 C55 Ir2 68.4(6) . . ?
C54 C55 C60 123(2) . . ?
C56 C55 Ir2 69.4(7) . . ?
C56 C55 C54 101.4(13) . . ?
C56 C55 C60 136(2) . . ?
C60 C55 Ir2 121.2(12) . . ?
C55 C56 Ir2 72.0(7) . . ?
C55 C56 C61 121(2) . . ?
C57 C56 Ir2 76.4(10) . . ?
C57 C56 C55 115.7(15) . . ?
C57 C56 C61 123.6(19) . . ?
C61 C56 Ir2 122.5(11) . . ?
C53 C57 Ir2 70.2(8) . . ?
C53 C57 C62 124(2) . . ?
C56 C57 Ir2 68.9(8) . . ?
C56 C57 C53 106.2(15) . . ?
C56 C57 C62 130(2) . . ?
C62 C57 Ir2 129.3(15) . . ?
C53 C58 H58A 109.5 . . ?
C53 C58 H58B 109.5 . . ?
C53 C58 H58C 109.5 . . ?
H58A C58 H58B 109.5 . . ?
H58A C58 H58C 109.5 . . ?
H58B C58 H58C 109.5 . . ?
C54 C59 H59A 109.5 . . ?
C54 C59 H59B 109.5 . . ?
C54 C59 H59C 109.5 . . ?
H59A C59 H59B 109.5 . . ?
H59A C59 H59C 109.5 . . ?
H59B C59 H59C 109.5 . . ?
C55 C60 H60A 109.5 . . ?
C55 C60 H60B 109.5 . . ?
C55 C60 H60C 109.5 . . ?
H60A C60 H60B 109.5 . . ?
H60A C60 H60C 109.5 . . ?
H60B C60 H60C 109.5 . . ?
C56 C61 H61A 109.5 . . ?
C56 C61 H61B 109.5 . . ?
C56 C61 H61C 109.5 . . ?
H61A C61 H61B 109.5 . . ?
H61A C61 H61C 109.5 . . ?
H61B C61 H61C 109.5 . . ?
C57 C62 H62A 109.5 . . ?
C57 C62 H62B 109.5 . . ?
C57 C62 H62C 109.5 . . ?
H62A C62 H62B 109.5 . . ?
H62A C62 H62C 109.5 . . ?
H62B C62 H62C 109.5 . . ?
F1 C63 S1 117.9(13) . . ?
F1 C63 F2 97.2(16) . . ?
F2 C63 S1 113.4(15) . . ?
F3 C63 S1 113.0(16) . . ?
F3 C63 F1 110.1(15) . . ?
F3 C63 F2 103.3(16) . . ?
N9 C65 H65 118.9 . . ?
O11 C65 H65 118.9 . . ?
O11 C65 N9 122(3) . . ?
H66A C66 H66B 109.5 . . ?
H66A C66 H66C 109.5 . . ?
H66B C66 H66C 109.5 . . ?
N9 C66 H66A 109.5 . . ?
N9 C66 H66B 109.5 . . ?
N9 C66 H66C 109.5 . . ?
H67A C67 H67B 109.5 . . ?
H67A C67 H67C 109.5 . . ?
H67B C67 H67C 109.5 . . ?
N9 C67 H67A 109.5 . . ?
N9 C67 H67B 109.5 . . ?
N9 C67 H67C 109.5 . . ?
C65 N9 C66 113(3) . . ?
C65 N9 C67 120(3) . . ?
C67 N9 C66 126(3) . . ?

loop_
_geom_bond_atom_site_label_1
_geom_bond_atom_site_label_2
_geom_bond_distance
_geom_bond_site_symmetry_2
_geom_bond_publ_flag
Ir1 N1 2.159(11) . ?
Ir1 N2 2.162(9) . ?
Ir1 N5 2.113(8) . ?
Ir1 C43 2.175(13) . ?
Ir1 C44 2.149(17) . ?
Ir1 C45 2.159(14) . ?
Ir1 C46 2.234(17) . ?
Ir1 C47 2.122(13) . ?
Ir2 N3 2.172(9) . ?
Ir2 N4 2.186(8) . ?
Ir2 N8 2.116(8) 4_565 ?
Ir2 C53 2.143(11) . ?
Ir2 C54 2.106(10) . ?
Ir2 C55 2.140(10) . ?
Ir2 C56 2.105(11) . ?
Ir2 C57 2.194(14) . ?
N1 C1 1.374(13) . ?
N1 C14 1.421(17) . ?
N2 C2 1.365(15) . ?
N2 C3 1.385(15) . ?
N3 C2 1.323(12) . ?
N3 C8 1.386(14) . ?
N4 C1 1.308(15) . ?
N4 C9 1.321(15) . ?
N5 C15 1.342(16) . ?
N5 C19 1.286(17) . ?
N6 C20 1.442(14) . ?
N6 C21 1.412(14) . ?
N6 C28 1.380(19) . ?
N7 C29 1.377(19) . ?
N7 C36 1.373(19) . ?
N7 C37 1.482(15) . ?
N8 Ir2 2.116(8) 4_565 ?
N8 C38 1.331(15) . ?
N8 C42 1.346(15) . ?
O1 C21 1.193(15) . ?
O2 C28 1.195(15) . ?
O3 C29 1.16(2) . ?
O4 C36 1.211(16) . ?
O5 S1 1.419(13) . ?
O6 S1 1.415(17) . ?
O7 S1 1.40(2) . ?
S1 C63 1.702(17) . ?
F1 C63 1.375(19) . ?
F2 C63 1.384(18) . ?
F3 C63 1.315(16) . ?
C1 C2 1.383(14) . ?
C3 C4 1.377(19) . ?
C3 C8 1.407(18) . ?
C4 H4 0.9500 . ?
C4 C5 1.40(3) . ?
C5 H5 0.9500 . ?
C5 C6 1.41(3) . ?
C6 H6 0.9500 . ?
C6 C7 1.33(2) . ?
C7 H7 0.9500 . ?
C7 C8 1.423(15) . ?
C9 C10 1.42(2) . ?
C9 C14 1.42(2) . ?
C10 H10 0.9500 . ?
C10 C11 1.44(3) . ?
C11 H11 0.9500 . ?
C11 C12 1.37(3) . ?
C12 H12 0.9500 . ?
C12 C13 1.34(3) . ?
C13 H13 0.9500 . ?
C13 C14 1.410(17) . ?
C15 H15 0.9500 . ?
C15 C16 1.359(15) . ?
C16 H16 0.9500 . ?
C16 C17 1.361(15) . ?
C17 C18 1.363(18) . ?
C17 C20 1.502(16) . ?
C18 H18 0.9500 . ?
C18 C19 1.390(18) . ?
C19 H19 0.9500 . ?
C20 H20A 0.9900 . ?
C20 H20B 0.9900 . ?
C21 C22 1.490(16) . ?
C22 C23 1.375(14) . ?
C22 C27 1.381(18) . ?
C23 H23 0.9500 . ?
C23 C24 1.345(18) . ?
C24 C25 1.35(2) . ?
C24 C32 1.526(13) . ?
C25 H25 0.9500 . ?
C25 C26 1.458(16) . ?
C26 H26 0.9500 . ?
C26 C27 1.34(2) . ?
C27 C28 1.508(14) . ?
C29 C30 1.525(18) . ?
C30 C31 1.406(15) . ?
C30 C35 1.356(17) . ?
C31 H31 0.9500 . ?
C31 C32 1.377(17) . ?
C32 C33 1.372(18) . ?
C33 H33 0.9500 . ?
C33 C34 1.388(15) . ?
C34 H34 0.9500 . ?
C34 C35 1.337(18) . ?
C35 C36 1.511(15) . ?
C37 H37A 0.9900 . ?
C37 H37B 0.9900 . ?
C37 C40 1.528(17) . ?
C38 H38 0.9500 . ?
C38 C39 1.368(16) . ?
C39 H39 0.9500 . ?
C39 C40 1.366(18) . ?
C40 C41 1.352(18) . ?
C41 H41 0.9500 . ?
C41 C42 1.412(16) . ?
C42 H42 0.9500 . ?
C43 C44 1.39(3) . ?
C43 C47 1.43(3) . ?
C43 C48 1.42(3) . ?
C44 C45 1.42(2) . ?
C44 C49 1.69(3) . ?
C45 C46 1.43(2) . ?
C45 C50 1.52(3) . ?
C46 C47 1.44(3) . ?
C46 C51 1.50(2) . ?
C47 C52 1.49(3) . ?
C48 H48A 0.9800 . ?
C48 H48B 0.9800 . ?
C48 H48C 0.9800 . ?
C49 H49A 0.9800 . ?
C49 H49B 0.9800 . ?
C49 H49C 0.9800 . ?
C50 H50A 0.9800 . ?
C50 H50B 0.9800 . ?
C50 H50C 0.9800 . ?
C51 H51A 0.9800 . ?
C51 H51B 0.9800 . ?
C51 H51C 0.9800 . ?
C52 H52A 0.9800 . ?
C52 H52B 0.9800 . ?
C52 H52C 0.9800 . ?
C53 C54 1.403(18) . ?
C53 C57 1.32(2) . ?
C53 C58 1.51(4) . ?
C54 C55 1.478(19) . ?
C54 C59 1.45(3) . ?
C55 C56 1.40(2) . ?
C55 C60 1.55(3) . ?
C56 C57 1.29(3) . ?
C56 C61 1.54(3) . ?
C57 C62 1.50(2) . ?
C58 H58A 0.9800 . ?
C58 H58B 0.9800 . ?
C58 H58C 0.9800 . ?
C59 H59A 0.9800 . ?
C59 H59B 0.9800 . ?
C59 H59C 0.9800 . ?
C60 H60A 0.9800 . ?
C60 H60B 0.9800 . ?
C60 H60C 0.9800 . ?
C61 H61A 0.9800 . ?
C61 H61B 0.9800 . ?
C61 H61C 0.9800 . ?
C62 H62A 0.9800 . ?
C62 H62B 0.9800 . ?
C62 H62C 0.9800 . ?
C65 H65 0.9500 . ?
C65 N9 1.37(3) . ?
C65 O11 1.17(3) . ?
C66 H66A 0.9800 . ?
C66 H66B 0.9800 . ?
C66 H66C 0.9800 . ?
C66 N9 1.47(4) . ?
C67 H67A 0.9800 . ?
C67 H67B 0.9800 . ?
C67 H67C 0.9800 . ?
C67 N9 1.43(4) . ?

loop_
_geom_torsion_atom_site_label_1
_geom_torsion_atom_site_label_2
_geom_torsion_atom_site_label_3
_geom_torsion_atom_site_label_4
_geom_torsion
_geom_torsion_site_symmetry_1
_geom_torsion_site_symmetry_2
_geom_torsion_site_symmetry_3
_geom_torsion_site_symmetry_4
_geom_torsion_publ_flag
Ir1 N1 C1 N4 170.6(7) . . . . ?
Ir1 N1 C1 C2 -10.0(11) . . . . ?
Ir1 N1 C14 C9 -163.8(10) . . . . ?
Ir1 N1 C14 C13 16(2) . . . . ?
Ir1 N2 C2 N3 -173.2(7) . . . . ?
Ir1 N2 C2 C1 8.1(11) . . . . ?
Ir1 N2 C3 C4 -14(2) . . . . ?
Ir1 N2 C3 C8 169.5(10) . . . . ?
Ir1 N5 C15 C16 -174.9(10) . . . . ?
Ir1 N5 C19 C18 173.5(11) . . . . ?
Ir1 C43 C44 C45 62.9(11) . . . . ?
Ir1 C43 C44 C49 -125.1(16) . . . . ?
Ir1 C43 C47 C46 -64.8(13) . . . . ?
Ir1 C43 C47 C52 122.9(19) . . . . ?
Ir1 C44 C45 C46 62.1(13) . . . . ?
Ir1 C44 C45 C50 -119(2) . . . . ?
Ir1 C45 C46 C47 59.1(11) . . . . ?
Ir1 C45 C46 C51 -119(2) . . . . ?
Ir1 C46 C47 C43 63.4(12) . . . . ?
Ir1 C46 C47 C52 -123.4(17) . . . . ?
Ir2 N3 C2 N2 170.7(7) . . . . ?
Ir2 N3 C2 C1 -10.5(11) . . . . ?
Ir2 N3 C8 C3 -164.0(10) . . . . ?
Ir2 N3 C8 C7 16.3(19) . . . . ?
Ir2 N4 C1 N1 -172.9(7) . . . . ?
Ir2 N4 C1 C2 7.7(12) . . . . ?
Ir2 N4 C9 C10 -11(3) . . . . ?
Ir2 N4 C9 C14 168.5(11) . . . . ?
Ir2 N8 C38 C39 -173.8(10) 4_565 . . . ?
Ir2 N8 C42 C41 171.9(9) 4_565 . . . ?
Ir2 C53 C54 C55 64.4(7) . . . . ?
Ir2 C53 C54 C59 -127.0(17) . . . . ?
Ir2 C53 C57 C56 -59.7(10) . . . . ?
Ir2 C53 C57 C62 124.7(19) . . . . ?
Ir2 C54 C55 C56 62.2(8) . . . . ?
Ir2 C54 C55 C60 -114.1(15) . . . . ?
Ir2 C55 C56 C57 64.5(11) . . . . ?
Ir2 C55 C56 C61 -117.7(14) . . . . ?
Ir2 C56 C57 C53 60.6(10) . . . . ?
Ir2 C56 C57 C62 -124(2) . . . . ?
N1 C1 C2 N2 1.3(15) . . . . ?
N1 C1 C2 N3 -177.4(8) . . . . ?
N2 C3 C4 C5 -176.6(12) . . . . ?
N2 C3 C8 N3 -1.0(11) . . . . ?
N2 C3 C8 C7 178.7(9) . . . . ?
N4 C1 C2 N2 -179.3(9) . . . . ?
N4 C1 C2 N3 2.0(16) . . . . ?
N4 C9 C10 C11 -179.9(14) . . . . ?
N4 C9 C14 N1 0.2(13) . . . . ?
N4 C9 C14 C13 180.0(12) . . . . ?
N5 C15 C16 C17 2(2) . . . . ?
N6 C21 C22 C23 177.4(12) . . . . ?
N6 C21 C22 C27 0.4(13) . . . . ?
N7 C29 C30 C31 -179.3(11) . . . . ?
N7 C29 C30 C35 2.4(14) . . . . ?
N7 C37 C40 C39 9.8(19) . . . . ?
N7 C37 C40 C41 -170.5(13) . . . . ?
N8 C38 C39 C40 3(2) . . . . ?
O1 C21 C22 C23 -6(2) . . . . ?
O1 C21 C22 C27 176.9(13) . . . . ?
O3 C29 C30 C31 2(2) . . . . ?
O3 C29 C30 C35 -176.1(15) . . . . ?
O5 S1 C63 F1 -47.5(14) . . . . ?
O5 S1 C63 F2 65.1(14) . . . . ?
O5 S1 C63 F3 -177.8(12) . . . . ?
O6 S1 C63 F1 73.6(15) . . . . ?
O6 S1 C63 F2 -173.8(14) . . . . ?
O6 S1 C63 F3 -56.7(14) . . . . ?
O7 S1 C63 F1 -171.5(14) . . . . ?
O7 S1 C63 F2 -58.9(16) . . . . ?
O7 S1 C63 F3 58.2(14) . . . . ?
C1 N1 C14 C9 0.4(11) . . . . ?
C1 N1 C14 C13 -179.4(13) . . . . ?
C1 N4 C9 C10 -180.0(14) . . . . ?
C1 N4 C9 C14 -0.7(12) . . . . ?
C2 N2 C3 C4 177.0(12) . . . . ?
C2 N2 C3 C8 0.2(10) . . . . ?
C2 N3 C8 C3 1.4(10) . . . . ?
C2 N3 C8 C7 -178.2(10) . . . . ?
C3 N2 C2 N3 0.8(11) . . . . ?
C3 N2 C2 C1 -177.9(9) . . . . ?
C3 C4 C5 C6 0(2) . . . . ?
C4 C3 C8 N3 -178.3(10) . . . . ?
C4 C3 C8 C7 1.4(16) . . . . ?
C4 C5 C6 C7 -1(2) . . . . ?
C5 C6 C7 C8 1.9(19) . . . . ?
C6 C7 C8 N3 177.4(10) . . . . ?
C6 C7 C8 C3 -2.3(16) . . . . ?
C8 N3 C2 N2 -1.4(11) . . . . ?
C8 N3 C2 C1 177.4(9) . . . . ?
C8 C3 C4 C5 -0.2(18) . . . . ?
C9 N4 C1 N1 1.1(12) . . . . ?
C9 N4 C1 C2 -178.3(10) . . . . ?
C9 C10 C11 C12 -1(3) . . . . ?
C10 C9 C14 N1 179.6(11) . . . . ?
C10 C9 C14 C13 -0.6(19) . . . . ?
C10 C11 C12 C13 0(4) . . . . ?
C11 C12 C13 C14 0(3) . . . . ?
C12 C13 C14 N1 179.8(16) . . . . ?
C12 C13 C14 C9 0(2) . . . . ?
C14 N1 C1 N4 -0.9(12) . . . . ?
C14 N1 C1 C2 178.5(9) . . . . ?
C14 C9 C10 C11 1(2) . . . . ?
C15 N5 C19 C18 0(2) . . . . ?
C15 C16 C17 C18 0.0(19) . . . . ?
C15 C16 C17 C20 -178.6(12) . . . . ?
C16 C17 C18 C19 -1(2) . . . . ?
C16 C17 C20 N6 177.4(12) . . . . ?
C17 C18 C19 N5 1(2) . . . . ?
C18 C17 C20 N6 -1(2) . . . . ?
C19 N5 C15 C16 -2.0(19) . . . . ?
C20 N6 C21 O1 -2.2(18) . . . . ?
C20 N6 C21 C22 174.9(10) . . . . ?
C20 N6 C28 O2 3.9(19) . . . . ?
C20 N6 C28 C27 -176.6(10) . . . . ?
C20 C17 C18 C19 177.0(14) . . . . ?
C21 N6 C20 C17 112.8(14) . . . . ?
C21 N6 C28 O2 177.5(12) . . . . ?
C21 N6 C28 C27 -3.0(13) . . . . ?
C21 C22 C23 C24 -178.4(12) . . . . ?
C21 C22 C27 C26 -179.6(12) . . . . ?
C21 C22 C27 C28 -2.2(13) . . . . ?
C22 C23 C24 C25 -1(2) . . . . ?
C22 C23 C24 C32 -179.3(11) . . . . ?
C22 C27 C28 N6 3.2(13) . . . . ?
C22 C27 C28 O2 -177.4(12) . . . . ?
C23 C22 C27 C26 3(2) . . . . ?
C23 C22 C27 C28 -179.5(11) . . . . ?
C23 C24 C25 C26 3(2) . . . . ?
C23 C24 C32 C31 143.1(12) . . . . ?
C23 C24 C32 C33 -39.4(17) . . . . ?
C24 C25 C26 C27 -2(2) . . . . ?
C24 C32 C33 C34 178.6(11) . . . . ?
C25 C24 C32 C31 -35.0(17) . . . . ?
C25 C24 C32 C33 142.5(14) . . . . ?
C25 C26 C27 C22 -1(2) . . . . ?
C25 C26 C27 C28 -178.2(13) . . . . ?
C26 C27 C28 N6 -179.7(14) . . . . ?
C26 C27 C28 O2 0(2) . . . . ?
C27 C22 C23 C24 -1.7(18) . . . . ?
C28 N6 C20 C17 -74.6(15) . . . . ?
C28 N6 C21 O1 -175.3(11) . . . . ?
C28 N6 C21 C22 1.8(12) . . . . ?
C29 N7 C36 O4 177.6(13) . . . . ?
C29 N7 C36 C35 0.9(14) . . . . ?
C29 N7 C37 C40 87.7(16) . . . . ?
C29 C30 C31 C32 -178.9(11) . . . . ?
C29 C30 C35 C34 -179.1(11) . . . . ?
C29 C30 C35 C36 -1.9(13) . . . . ?
C30 C31 C32 C24 178.9(10) . . . . ?
C30 C31 C32 C33 1.5(17) . . . . ?
C30 C35 C36 N7 0.8(12) . . . . ?
C30 C35 C36 O4 -175.9(13) . . . . ?
C31 C30 C35 C34 2.5(18) . . . . ?
C31 C30 C35 C36 179.7(10) . . . . ?
C31 C32 C33 C34 -4.0(19) . . . . ?
C32 C24 C25 C26 -179.0(13) . . . . ?
C32 C33 C34 C35 5.4(19) . . . . ?
C33 C34 C35 C30 -4.7(18) . . . . ?
C33 C34 C35 C36 178.9(12) . . . . ?
C34 C35 C36 N7 177.6(13) . . . . ?
C34 C35 C36 O4 1(2) . . . . ?
C35 C30 C31 C32 -0.8(17) . . . . ?
C36 N7 C29 O3 176.6(14) . . . . ?
C36 N7 C29 C30 -2.0(14) . . . . ?
C36 N7 C37 C40 -92.2(14) . . . . ?
C37 N7 C29 O3 -3(2) . . . . ?
C37 N7 C29 C30 178.2(10) . . . . ?
C37 N7 C36 O4 -2.5(19) . . . . ?
C37 N7 C36 C35 -179.2(10) . . . . ?
C37 C40 C41 C42 179.3(12) . . . . ?
C38 N8 C42 C41 -0.4(16) . . . . ?
C38 C39 C40 C37 178.6(12) . . . . ?
C38 C39 C40 C41 -1(2) . . . . ?
C39 C40 C41 C42 -1(2) . . . . ?
C40 C41 C42 N8 1.7(19) . . . . ?
C42 N8 C38 C39 -1.7(18) . . . . ?
C43 C44 C45 Ir1 -63.7(12) . . . . ?
C43 C44 C45 C46 -2(2) . . . . ?
C43 C44 C45 C50 177(2) . . . . ?
C44 C43 C47 Ir1 60.6(11) . . . . ?
C44 C43 C47 C46 -4(2) . . . . ?
C44 C43 C47 C52 -176.5(18) . . . . ?
C44 C45 C46 Ir1 -60.0(12) . . . . ?
C44 C45 C46 C47 -0.9(19) . . . . ?
C44 C45 C46 C51 -178.6(18) . . . . ?
C45 C46 C47 Ir1 -60.3(11) . . . . ?
C45 C46 C47 C43 3(2) . . . . ?
C45 C46 C47 C52 176.3(16) . . . . ?
C47 C43 C44 Ir1 -59.5(11) . . . . ?
C47 C43 C44 C45 3.4(18) . . . . ?
C47 C43 C44 C49 175.4(15) . . . . ?
C48 C43 C44 Ir1 120(2) . . . . ?
C48 C43 C44 C45 -177.4(18) . . . . ?
C48 C43 C44 C49 -5(3) . . . . ?
C48 C43 C47 Ir1 -118.7(18) . . . . ?
C48 C43 C47 C46 176.5(17) . . . . ?
C48 C43 C47 C52 4(3) . . . . ?
C49 C44 C45 Ir1 125.3(18) . . . . ?
C49 C44 C45 C46 -172.6(17) . . . . ?
C49 C44 C45 C50 6(3) . . . . ?
C50 C45 C46 Ir1 121.0(17) . . . . ?
C50 C45 C46 C47 -179.9(17) . . . . ?
C50 C45 C46 C51 2(3) . . . . ?
C51 C46 C47 Ir1 117(2) . . . . ?
C51 C46 C47 C43 -179.2(18) . . . . ?
C51 C46 C47 C52 -6(3) . . . . ?
C53 C54 C55 Ir2 -65.3(7) . . . . ?
C53 C54 C55 C56 -3.1(12) . . . . ?
C53 C54 C55 C60 -179.4(15) . . . . ?
C54 C53 C57 Ir2 58.8(9) . . . . ?
C54 C53 C57 C56 -0.9(16) . . . . ?
C54 C53 C57 C62 -176.5(17) . . . . ?
C54 C55 C56 Ir2 -61.5(8) . . . . ?
C54 C55 C56 C57 3.0(15) . . . . ?
C54 C55 C56 C61 -179.2(13) . . . . ?
C55 C56 C57 Ir2 -62.1(10) . . . . ?
C55 C56 C57 C53 -1.5(17) . . . . ?
C55 C56 C57 C62 173.8(18) . . . . ?
C57 C53 C54 Ir2 -61.8(10) . . . . ?
C57 C53 C54 C55 2.7(14) . . . . ?
C57 C53 C54 C59 171.2(16) . . . . ?
C58 C53 C54 Ir2 112.8(17) . . . . ?
C58 C53 C54 C55 177.2(16) . . . . ?
C58 C53 C54 C59 -14(2) . . . . ?
C58 C53 C57 Ir2 -115.3(19) . . . . ?
C58 C53 C57 C56 -175.0(19) . . . . ?
C58 C53 C57 C62 9(3) . . . . ?
C59 C54 C55 Ir2 125.3(17) . . . . ?
C59 C54 C55 C56 -172.5(16) . . . . ?
C59 C54 C55 C60 11(2) . . . . ?
C60 C55 C56 Ir2 114.0(19) . . . . ?
C60 C55 C56 C57 178.6(18) . . . . ?
C60 C55 C56 C61 -4(3) . . . . ?
C61 C56 C57 Ir2 120.3(15) . . . . ?
C61 C56 C57 C53 -179.2(13) . . . . ?
C61 C56 C57 C62 -4(3) . . . . ?
O11 C65 N9 C66 -175(3) . . . . ?
O11 C65 N9 C67 2(5) . . . . ?

loop_
_twin_individual_id
_twin_individual_mass_fraction_refined
1 0.891(17)
2 0.109(17)
